data_7718940
loop_
_publ_author_name
'Kracht, Felix'
'Mayer, Sophie'
'Maichle-M&#xf6;ssmer, C&#xe4;cilia'
'Anwander, Reiner'

_publ_section_title
;
 Reactivity of titanium pyrazolates towards CO<sub>2</sub>, CS<sub>2</sub>
 and N<sub>2</sub>O.
;
_journal_issue 28
_journal_name_full 'Dalton transactions (Cambridge, England : 2003)'
_journal_page_first 10890
_journal_page_last 10897
_journal_paper_doi 10.1039/d5dt00957j
_journal_volume 54
_journal_year 2025
_chemical_formula_sum 'C66 H114 N12 O Ti2'
_chemical_formula_weight 1187.49
_chemical_properties_physical Air-sensitive,Moisture-sensitive
_space_group_crystal_system cubic
_space_group_IT_number 205
_space_group_name_Hall '-P 2ac 2ab 3'
_space_group_name_H-M_alt 'P a -3'
_atom_sites_solution_hydrogens geom
_audit_creation_method SHELXL-2019/3
_audit_update_record
;
2025-02-14 deposited with the CCDC.	2025-06-23 downloaded from the CCDC.
;
_cell_angle_alpha 90
_cell_angle_beta 90
_cell_angle_gamma 90
_cell_formula_units_Z 4
_cell_length_a 19.2439(11)
_cell_length_b 19.2439(11)
_cell_length_c 19.2439(11)
_cell_measurement_reflns_used 507
_cell_measurement_temperature 100(2)
_cell_measurement_theta_max 22.43
_cell_measurement_theta_min 2.355
_cell_volume 7126.5(7)
_computing_cell_refinement 'SAINT V8.40B (Bruker Nano, Inc., 2019)'
_computing_data_collection 'APEX3 v2019.11-0'
_computing_data_reduction 'SAINT V8.40B (Bruker Nano, Inc., 2019)'
_computing_structure_refinement 'SHELXL-2019/2 (Sheldrick, 2019)'
_computing_structure_solution 'SHELXT 2018/2 (Sheldrick, 2018)'
_diffrn_ambient_temperature 100(2)
_diffrn_measured_fraction_theta_full 0.999
_diffrn_measured_fraction_theta_max 0.999
_diffrn_measurement_device_type 'Bruker APEX II DUO'
_diffrn_measurement_method 'omega scans'
_diffrn_radiation_type MoK\a
_diffrn_radiation_wavelength 0.71073
_diffrn_reflns_av_R_equivalents 0.1101
_diffrn_reflns_av_unetI/netI 0.0288
_diffrn_reflns_Laue_measured_fraction_full 0.999
_diffrn_reflns_Laue_measured_fraction_max 0.999
_diffrn_reflns_limit_h_max 25
_diffrn_reflns_limit_h_min -26
_diffrn_reflns_limit_k_max 25
_diffrn_reflns_limit_k_min -25
_diffrn_reflns_limit_l_max 26
_diffrn_reflns_limit_l_min -25
_diffrn_reflns_number 138932
_diffrn_reflns_point_group_measured_fraction_full 0.999
_diffrn_reflns_point_group_measured_fraction_max 0.999
_diffrn_reflns_theta_full 25.242
_diffrn_reflns_theta_max 28.740
_diffrn_reflns_theta_min 1.833
_diffrn_source 'ImuS-focus sealed tube'
_exptl_absorpt_coefficient_mu 0.270
_exptl_absorpt_correction_type multi-scan
_exptl_absorpt_process_details 'sadabs V2012/1 (Bruker AXS Inc.)'
_exptl_crystal_colour yellow
_exptl_crystal_density_diffrn 1.107
_exptl_crystal_description block
_exptl_crystal_F_000 2584
_exptl_crystal_size_max 0.212
_exptl_crystal_size_mid 0.199
_exptl_crystal_size_min 0.168
_exptl_transmission_factor_max 0.6824
_exptl_transmission_factor_min 0.6295
_refine_diff_density_max 0.974
_refine_diff_density_min -0.728
_refine_diff_density_rms 0.073
_refine_ls_extinction_method none
_refine_ls_goodness_of_fit_ref 1.133
_refine_ls_hydrogen_treatment constr
_refine_ls_matrix_type full
_refine_ls_number_parameters 253
_refine_ls_number_reflns 3094
_refine_ls_number_restraints 135
_refine_ls_restrained_S_all 1.110
_refine_ls_R_factor_all 0.1061
_refine_ls_R_factor_gt 0.0923
_refine_ls_shift/su_max 0.000
_refine_ls_shift/su_mean 0.000
_refine_ls_structure_factor_coef Fsqd
_refine_ls_weighting_details 'w=1/[\s^2^(Fo^2^)+(0.0748P)^2^+19.4530P] where P=(Fo^2^+2Fc^2^)/3'
_refine_ls_weighting_scheme calc
_refine_ls_wR_factor_gt 0.2387
_refine_ls_wR_factor_ref 0.2466
_reflns_Friedel_coverage 0.000
_reflns_number_gt 2569
_reflns_number_total 3094
_reflns_threshold_expression 'I > 2\s(I)'
_cod_data_source_file d5dt00957j2.cif
_cod_data_source_block 5_mo_FKSM29_0m
_cod_depositor_comments 'Adding full bibliography for 7718936--7718941.cif.'
_cod_original_cell_volume 7126.6(12)
_cod_database_code 7718940
_shelx_shelxl_version_number 2019/3
_shelx_space_group_comment
;
The symmetry employed for this shelxl refinement is uniquely defined
by the following loop, which should always be used as a source of
symmetry information in preference to the above space-group names.
They are only intended as comments.
;
_shelx_estimated_absorpt_t_min 0.945
_shelx_estimated_absorpt_t_max 0.956

loop_
_space_group_symop_operation_xyz
'x, y, z'
'z, x, y'
'y, z, x'
'-y+1/2, -z, x+1/2'
'z+1/2, -x+1/2, -y'
'-y, z+1/2, -x+1/2'
'-z+1/2, -x, y+1/2'
'-z, x+1/2, -y+1/2'
'y+1/2, -z+1/2, -x'
'x+1/2, -y+1/2, -z'
'-x, y+1/2, -z+1/2'
'-x+1/2, -y, z+1/2'
'-x, -y, -z'
'-z, -x, -y'
'-y, -z, -x'
'y-1/2, z, -x-1/2'
'-z-1/2, x-1/2, y'
'y, -z-1/2, x-1/2'
'z-1/2, x, -y-1/2'
'z, -x-1/2, y-1/2'
'-y-1/2, z-1/2, x'
'-x-1/2, y-1/2, z'
'x, -y-1/2, z-1/2'
'x-1/2, y, -z-1/2'

loop_
_atom_site_label
_atom_site_type_symbol
_atom_site_fract_x
_atom_site_fract_y
_atom_site_fract_z
_atom_site_U_iso_or_equiv
_atom_site_adp_type
_atom_site_occupancy
_atom_site_site_symmetry_order
_atom_site_calc_flag
_atom_site_refinement_flags_posn
_atom_site_refinement_flags_adp
_atom_site_refinement_flags_occupancy
_atom_site_disorder_assembly
_atom_site_disorder_group
C1 C 0.7294(3) 0.0760(3) 0.4731(3) 0.0354(12) Uani 0.616(4) 1 d . . P A 1
C2 C 0.7392(3) 0.0914(3) 0.5417(3) 0.0355(12) Uani 0.616(4) 1 d . . P A 1
H2 H 0.782521 0.099858 0.563891 0.043 Uiso 0.616(4) 1 calc R U P A 1
C3 C 0.6738(3) 0.0922(3) 0.5732(3) 0.0317(11) Uani 0.616(4) 1 d . . P A 1
C4 C 0.7837(8) 0.0659(8) 0.4145(11) 0.037(2) Uani 0.616(4) 1 d . . P A 1
C5 C 0.8284(4) 0.1309(4) 0.4116(5) 0.068(3) Uani 0.616(4) 1 d . . P A 1
H5A H 0.862257 0.126596 0.373795 0.102 Uiso 0.616(4) 1 calc R U P A 1
H5B H 0.853061 0.136583 0.455840 0.102 Uiso 0.616(4) 1 calc R U P A 1
H5C H 0.798831 0.171524 0.403363 0.102 Uiso 0.616(4) 1 calc R U P A 1
C6 C 0.7471(4) 0.0547(6) 0.3454(4) 0.072(3) Uani 0.616(4) 1 d . . P A 1
H6A H 0.781769 0.046739 0.308923 0.108 Uiso 0.616(4) 1 calc R U P A 1
H6B H 0.719517 0.095894 0.333908 0.108 Uiso 0.616(4) 1 calc R U P A 1
H6C H 0.716465 0.014129 0.348767 0.108 Uiso 0.616(4) 1 calc R U P A 1
C7 C 0.8275(5) 0.0043(5) 0.4320(5) 0.063(2) Uani 0.616(4) 1 d . . P A 1
H7A H 0.857914 -0.006576 0.392617 0.095 Uiso 0.616(4) 1 calc R U P A 1
H7B H 0.797529 -0.035604 0.441879 0.095 Uiso 0.616(4) 1 calc R U P A 1
H7C H 0.855912 0.014807 0.472957 0.095 Uiso 0.616(4) 1 calc R U P A 1
C8 C 0.6496(12) 0.1060(9) 0.6504(11) 0.039(4) Uani 0.616(4) 1 d . . P A 1
C9 C 0.5969(11) 0.0647(11) 0.6703(10) 0.041(3) Uani 0.616(4) 1 d . . P A 1
H9A H 0.581013 0.078603 0.716678 0.062 Uiso 0.616(4) 1 calc R U P A 1
H9B H 0.612801 0.016327 0.671657 0.062 Uiso 0.616(4) 1 calc R U P A 1
H9C H 0.558456 0.069013 0.637212 0.062 Uiso 0.616(4) 1 calc R U P A 1
C10 C 0.7182(5) 0.0945(6) 0.6943(4) 0.077(3) Uani 0.616(4) 1 d . . P A 1
H10A H 0.708326 0.102473 0.743611 0.115 Uiso 0.616(4) 1 calc R U P A 1
H10B H 0.754049 0.127085 0.678654 0.115 Uiso 0.616(4) 1 calc R U P A 1
H10C H 0.734675 0.046732 0.687804 0.115 Uiso 0.616(4) 1 calc R U P A 1
C11 C 0.6336(5) 0.1845(4) 0.6513(4) 0.060(2) Uani 0.616(4) 1 d . . P A 1
H11A H 0.612223 0.196961 0.695819 0.089 Uiso 0.616(4) 1 calc R U P A 1
H11B H 0.601493 0.195721 0.613363 0.089 Uiso 0.616(4) 1 calc R U P A 1
H11C H 0.676806 0.210737 0.645273 0.089 Uiso 0.616(4) 1 calc R U P A 1
N1 N 0.6602(2) 0.0672(2) 0.4620(2) 0.0304(10) Uani 0.616(4) 1 d . . P A 1
N2 N 0.6258(3) 0.0775(3) 0.5238(2) 0.0290(10) Uani 0.616(4) 1 d . . P A 1
C1A C 0.6441(5) -0.0848(5) 0.3771(4) 0.0318(17) Uani 0.384(4) 1 d . U P A 2
C2A C 0.7139(5) -0.0614(5) 0.3755(5) 0.0360(19) Uani 0.384(4) 1 d . U P A 2
H2A H 0.752724 -0.086530 0.358151 0.043 Uiso 0.384(4) 1 calc R U P A 2
C3A C 0.7153(5) 0.0058(5) 0.4045(4) 0.0338(18) Uani 0.384(4) 1 d . U P A 2
C4A C 0.6187(17) -0.1474(18) 0.3473(17) 0.034(3) Uani 0.384(4) 1 d . U P A 2
C5A C 0.6721(6) -0.2046(6) 0.3430(7) 0.054(3) Uani 0.384(4) 1 d . U P A 2
H5AA H 0.648628 -0.249442 0.337806 0.081 Uiso 0.384(4) 1 calc R U P A 2
H5AB H 0.700016 -0.204875 0.385647 0.081 Uiso 0.384(4) 1 calc R U P A 2
H5AC H 0.702449 -0.196491 0.302946 0.081 Uiso 0.384(4) 1 calc R U P A 2
C6A C 0.5769(6) -0.1395(6) 0.2816(5) 0.047(2) Uani 0.384(4) 1 d . U P A 2
H6AA H 0.552666 -0.183166 0.271591 0.070 Uiso 0.384(4) 1 calc R U P A 2
H6AB H 0.608064 -0.128128 0.242998 0.070 Uiso 0.384(4) 1 calc R U P A 2
H6AC H 0.542859 -0.102152 0.287599 0.070 Uiso 0.384(4) 1 calc R U P A 2
C7A C 0.5566(19) -0.1837(16) 0.4070(16) 0.042(5) Uani 0.384(4) 1 d . U P A 2
H7AA H 0.533405 -0.223516 0.385378 0.062 Uiso 0.384(4) 1 calc R U P A 2
H7AB H 0.521929 -0.148337 0.419026 0.062 Uiso 0.384(4) 1 calc R U P A 2
H7AC H 0.580592 -0.198920 0.449285 0.062 Uiso 0.384(4) 1 calc R U P A 2
C8A C 0.7720(15) 0.0539(16) 0.416(2) 0.047(4) Uani 0.384(4) 1 d . U P A 2
C9A C 0.8141(7) 0.0613(8) 0.3445(7) 0.066(4) Uani 0.384(4) 1 d . U P A 2
H9AA H 0.850890 0.096139 0.349995 0.099 Uiso 0.384(4) 1 calc R U P A 2
H9AB H 0.782372 0.075849 0.307460 0.099 Uiso 0.384(4) 1 calc R U P A 2
H9AC H 0.834960 0.016442 0.332378 0.099 Uiso 0.384(4) 1 calc R U P A 2
C10A C 0.8253(6) 0.0240(8) 0.4701(8) 0.057(3) Uani 0.384(4) 1 d . U P A 2
H10D H 0.860609 0.059165 0.480421 0.086 Uiso 0.384(4) 1 calc R U P A 2
H10E H 0.847686 -0.017443 0.450756 0.086 Uiso 0.384(4) 1 calc R U P A 2
H10F H 0.800719 0.011526 0.512970 0.086 Uiso 0.384(4) 1 calc R U P A 2
C11A C 0.7504(6) 0.1255(6) 0.4365(6) 0.052(3) Uani 0.384(4) 1 d . U P A 2
H11D H 0.791771 0.154341 0.443579 0.079 Uiso 0.384(4) 1 calc R U P A 2
H11E H 0.723544 0.123409 0.479689 0.079 Uiso 0.384(4) 1 calc R U P A 2
H11F H 0.721692 0.145815 0.399625 0.079 Uiso 0.384(4) 1 calc R U P A 2
N1A N 0.6493(4) 0.0207(4) 0.4225(4) 0.0294(15) Uani 0.384(4) 1 d . . P A 2
N2A N 0.6061(4) -0.0332(4) 0.4070(4) 0.0289(15) Uani 0.384(4) 1 d . . P A 2
O1 O 0.500000 0.000000 0.500000 0.0266(11) Uani 1 6 d S T P A .
Ti1 Ti 0.55429(3) 0.05429(3) 0.44571(3) 0.0280(3) Uani 1 3 d S T P . .

loop_
_atom_site_aniso_label
_atom_site_aniso_U_11
_atom_site_aniso_U_22
_atom_site_aniso_U_33
_atom_site_aniso_U_23
_atom_site_aniso_U_13
_atom_site_aniso_U_12
C1 0.027(2) 0.034(3) 0.045(3) 0.003(2) 0.000(2) -0.005(2)
C2 0.027(3) 0.036(3) 0.044(3) -0.001(2) -0.005(2) -0.007(2)
C3 0.031(3) 0.026(2) 0.038(3) -0.001(2) -0.008(2) -0.004(2)
C4 0.020(5) 0.044(6) 0.047(4) -0.001(4) 0.010(4) -0.009(3)
C5 0.049(4) 0.047(4) 0.108(7) -0.012(4) 0.033(4) -0.016(3)
C6 0.045(4) 0.119(8) 0.052(4) -0.008(5) 0.020(3) -0.005(4)
C7 0.055(5) 0.059(5) 0.075(6) -0.001(4) 0.025(4) 0.011(4)
C8 0.053(7) 0.027(6) 0.038(5) -0.004(4) -0.015(5) -0.008(5)
C9 0.057(6) 0.049(7) 0.018(5) 0.006(4) 0.007(4) -0.012(4)
C10 0.057(5) 0.132(9) 0.040(4) -0.010(5) -0.016(3) 0.000(5)
C11 0.080(5) 0.045(4) 0.054(4) -0.014(3) 0.015(4) -0.017(4)
N1 0.029(2) 0.029(2) 0.033(2) 0.0008(17) 0.0035(17) -0.0044(17)
N2 0.027(2) 0.029(2) 0.032(2) 0.0010(18) -0.0022(18) -0.0042(19)
C1A 0.033(4) 0.035(4) 0.028(4) 0.007(3) 0.005(3) 0.007(3)
C2A 0.033(4) 0.042(4) 0.034(4) 0.000(3) 0.010(3) 0.009(3)
C3A 0.030(4) 0.043(4) 0.029(4) -0.001(3) 0.009(3) 0.002(3)
C4A 0.036(9) 0.037(6) 0.028(6) 0.005(4) 0.017(5) 0.000(5)
C5A 0.052(6) 0.048(6) 0.060(7) -0.007(5) -0.007(5) 0.015(5)
C6A 0.053(6) 0.052(6) 0.036(5) 0.001(4) 0.001(4) 0.003(5)
C7A 0.055(9) 0.031(13) 0.039(7) 0.003(7) 0.006(6) -0.015(7)
C8A 0.025(8) 0.056(8) 0.060(7) 0.009(7) 0.013(6) -0.007(5)
C9A 0.046(6) 0.088(9) 0.063(7) -0.010(6) 0.024(5) -0.025(6)
C10A 0.037(6) 0.068(8) 0.066(7) -0.017(6) -0.004(5) -0.005(5)
C11A 0.037(5) 0.054(5) 0.066(7) 0.000(5) 0.007(5) -0.018(4)
N1A 0.027(3) 0.032(4) 0.029(3) 0.003(3) 0.007(3) 0.000(3)
N2A 0.032(4) 0.031(4) 0.024(3) 0.005(3) 0.001(3) 0.004(3)
O1 0.0266(11) 0.0266(11) 0.0266(11) -0.0017(12) -0.0017(12) 0.0017(12)
Ti1 0.0280(3) 0.0280(3) 0.0280(3) -0.0007(2) -0.0007(2) 0.0007(2)

loop_
_atom_type_symbol
_atom_type_description
_atom_type_scat_dispersion_real
_atom_type_scat_dispersion_imag
_atom_type_scat_source
C C 0.0033 0.0016 'International Tables Vol C Tables 4.2.6.8 and 6.1.1.4'
H H 0.0000 0.0000 'International Tables Vol C Tables 4.2.6.8 and 6.1.1.4'
N N 0.0061 0.0033 'International Tables Vol C Tables 4.2.6.8 and 6.1.1.4'
O O 0.0106 0.0060 'International Tables Vol C Tables 4.2.6.8 and 6.1.1.4'
Ti Ti 0.2776 0.4457 'International Tables Vol C Tables 4.2.6.8 and 6.1.1.4'

loop_
_geom_angle_atom_site_label_1
_geom_angle_atom_site_label_2
_geom_angle_atom_site_label_3
_geom_angle
_geom_angle_site_symmetry_1
_geom_angle_site_symmetry_3
_geom_angle_publ_flag
N1 C1 C2 108.4(5) . . ?
N1 C1 C4 122.1(8) . . ?
C2 C1 C4 129.5(8) . . ?
C1 C2 C3 107.3(5) . . ?
N2 C3 C2 107.8(5) . . ?
N2 C3 C8 119.6(9) . . ?
C2 C3 C8 132.5(9) . . ?
C7 C4 C5 110.0(11) . . ?
C7 C4 C6 110.3(12) . . ?
C5 C4 C6 110.3(14) . . ?
C7 C4 C1 108.5(13) . . ?
C5 C4 C1 107.7(11) . . ?
C6 C4 C1 110.0(10) . . ?
C9 C8 C11 115.2(18) . . ?
C9 C8 C3 113.1(17) . . ?
C11 C8 C3 103.5(12) . . ?
C9 C8 C10 113.2(16) . . ?
C11 C8 C10 107.4(13) . . ?
C3 C8 C10 103.5(13) . . ?
C1 N1 N2 108.5(4) . . ?
C1 N1 Ti1 179.5(5) . . ?
N2 N1 Ti1 71.1(3) . . ?
C3 N2 N1 108.1(5) . . ?
C3 N2 Ti1 178.4(5) . . ?
N1 N2 Ti1 70.3(3) . . ?
N2A C1A C2A 106.7(8) . . ?
N2A C1A C4A 127.2(16) . . ?
C2A C1A C4A 125.9(16) . . ?
C3A C2A C1A 107.4(8) . . ?
N1A C3A C2A 106.3(8) . . ?
N1A C3A C8A 122.3(16) . . ?
C2A C3A C8A 131.4(16) . . ?
C1A C4A C6A 116(2) . . ?
C1A C4A C5A 114(2) . . ?
C6A C4A C5A 113(2) . . ?
C1A C4A C7A 107(2) . . ?
C6A C4A C7A 103(2) . . ?
C5A C4A C7A 102(2) . . ?
C3A C8A C11A 115(2) . . ?
C3A C8A C10A 111(2) . . ?
C11A C8A C10A 110(2) . . ?
C3A C8A C9A 108(2) . . ?
C11A C8A C9A 107(2) . . ?
C10A C8A C9A 106(2) . . ?
C3A N1A N2A 110.8(7) . . ?
C3A N1A Ti1 173.1(7) . . ?
N2A N1A Ti1 74.7(4) . . ?
C1A N2A N1A 108.7(7) . . ?
C1A N2A Ti1 173.3(6) . . ?
N1A N2A Ti1 66.4(4) . . ?
Ti1 O1 Ti1 180.00(6) . 13_656 ?
O1 Ti1 N1A 118.2(2) . . ?
O1 Ti1 N1A 118.2(2) . 8_645 ?
N1A Ti1 N1A 99.5(3) . 8_645 ?
O1 Ti1 N1A 118.2(2) . 9_556 ?
N1A Ti1 N1A 99.5(3) . 9_556 ?
N1A Ti1 N1A 99.5(3) 8_645 9_556 ?
O1 Ti1 N1 123.27(12) . . ?
O1 Ti1 N1 123.27(12) . 9_556 ?
N1A Ti1 N1 67.7(2) . 9_556 ?
N1A Ti1 N1 115.5(2) 8_645 9_556 ?
N1A Ti1 N1 34.0(2) 9_556 9_556 ?
N1 Ti1 N1 92.78(17) . 9_556 ?
O1 Ti1 N1 123.27(12) . 8_645 ?
N1A Ti1 N1 115.5(2) . 8_645 ?
N1A Ti1 N1 34.0(2) 8_645 8_645 ?
N1A Ti1 N1 67.7(2) 9_556 8_645 ?
N1 Ti1 N1 92.78(17) . 8_645 ?
N1 Ti1 N1 92.78(17) 9_556 8_645 ?
O1 Ti1 N2 95.10(13) . 9_556 ?
N1A Ti1 N2 54.6(3) . 9_556 ?
N1A Ti1 N2 145.9(2) 8_645 9_556 ?
N1A Ti1 N2 68.0(3) 9_556 9_556 ?
N1 Ti1 N2 88.56(19) . 9_556 ?
N1 Ti1 N2 38.60(18) 9_556 9_556 ?
N1 Ti1 N2 131.33(19) 8_645 9_556 ?
O1 Ti1 N2 95.10(13) . 8_645 ?
N1A Ti1 N2 145.9(2) . 8_645 ?
N1A Ti1 N2 68.0(3) 8_645 8_645 ?
N1A Ti1 N2 54.6(3) 9_556 8_645 ?
N1 Ti1 N2 131.33(19) . 8_645 ?
N1 Ti1 N2 88.56(19) 9_556 8_645 ?
N1 Ti1 N2 38.60(18) 8_645 8_645 ?
N2 Ti1 N2 119.22(4) 9_556 8_645 ?
O1 Ti1 N2 95.10(13) . . ?
N1 Ti1 N2 38.60(18) . . ?
N1 Ti1 N2 131.33(19) 9_556 . ?
N1 Ti1 N2 88.56(19) 8_645 . ?
N2 Ti1 N2 119.22(4) 9_556 . ?
N2 Ti1 N2 119.22(4) 8_645 . ?
O1 Ti1 N2A 90.9(2) . . ?
N1A Ti1 N2A 38.9(3) . . ?
N1A Ti1 N2A 138.4(3) 8_645 . ?
N1A Ti1 N2A 90.4(3) 9_556 . ?
O1 Ti1 N2A 90.9(2) . 8_645 ?
N1A Ti1 N2A 90.4(3) . 8_645 ?
N1A Ti1 N2A 38.9(3) 8_645 8_645 ?
N1A Ti1 N2A 138.4(3) 9_556 8_645 ?
N1 Ti1 N2A 58.2(2) . 8_645 ?
N1 Ti1 N2A 144.9(2) 9_556 8_645 ?
N1 Ti1 N2A 71.5(3) 8_645 8_645 ?
N2 Ti1 N2A 142.8(2) 9_556 8_645 ?
N2 Ti1 N2A 96.6(2) 8_645 8_645 ?
N2 Ti1 N2A 23.6(2) . 8_645 ?
N2A Ti1 N2A 119.973(11) . 8_645 ?

loop_
_geom_bond_atom_site_label_1
_geom_bond_atom_site_label_2
_geom_bond_distance
_geom_bond_site_symmetry_2
_geom_bond_publ_flag
C1 N1 1.359(7) . ?
C1 C2 1.367(8) . ?
C1 C4 1.549(19) . ?
C2 C3 1.398(8) . ?
C3 N2 1.355(7) . ?
C3 C8 1.58(2) . ?
C4 C7 1.49(2) . ?
C4 C5 1.520(12) . ?
C4 C6 1.52(2) . ?
C8 C9 1.34(3) . ?
C8 C11 1.542(19) . ?
C8 C10 1.58(2) . ?
N1 N2 1.376(7) . ?
N1 Ti1 2.077(5) . ?
N2 Ti1 2.087(4) . ?
C1A N2A 1.359(11) . ?
C1A C2A 1.418(13) . ?
C1A C4A 1.42(4) . ?
C2A C3A 1.408(13) . ?
C3A N1A 1.348(11) . ?
C3A C8A 1.45(2) . ?
C4A C6A 1.50(3) . ?
C4A C5A 1.51(4) . ?
C4A C7A 1.80(4) . ?
C8A C11A 1.49(4) . ?
C8A C10A 1.57(4) . ?
C8A C9A 1.60(4) . ?
N1A N2A 1.363(10) . ?
N1A Ti1 1.989(7) . ?
N2A Ti1 2.094(7) . ?
O1 Ti1 1.8095(10) . ?
O1 Ti1 1.8096(10) 13_656 ?
